data_7010851
loop_
_publ_author_name
'Su, Xun-Cheng'
'Zhu, Shourong'
'Lin, Hua-Kuan'
'Leng, Xue-Bing'
'Chen, Yun-Ti'

_publ_section_title
;
 Engineering of non-interpenetrating 3-D and 2-D networks and guest
 adsorption based on 4,4\^a&#x20AC;&#x00B2;-di(3-methyl)pyridyl sulfide
 copper(ii) complexes
;
_journal_issue 21
_journal_name_full 'Journal of the Chemical Society, Dalton Transactions'
_journal_page_first 3163
_journal_paper_doi 10.1039/b104515f
_journal_year 2001
_chemical_formula_sum 'C29 H27 Cl9 Cu N6 O0 S4'
_chemical_formula_weight 970.40
_space_group_IT_number 14
_symmetry_space_group_name_Hall '-P 2yn'
_symmetry_space_group_name_H-M 'P 1 21/n 1'
_atom_sites_solution_hydrogens geom
_atom_sites_solution_primary direct
_atom_sites_solution_secondary difmap
_audit_creation_method SHELXL-97
_cell_angle_alpha 90.00
_cell_angle_beta 92.980(5)
_cell_angle_gamma 90.00
_cell_formula_units_Z 4
_cell_length_a 12.588(3)
_cell_length_b 18.717(5)
_cell_length_c 18.227(5)
_cell_measurement_temperature 298(2)
_cell_volume 4288.6(19)
_computing_structure_refinement 'SHELXL-97 (Sheldrick, 1997)'
_computing_structure_solution 'SHELXS-97 (Sheldrick, 1990)'
_diffrn_ambient_temperature 298(2)
_diffrn_measured_fraction_theta_full 0.958
_diffrn_measured_fraction_theta_max 0.958
_diffrn_radiation_monochromator graphite
_diffrn_radiation_source 'fine-focus sealed tube'
_diffrn_radiation_type MoK\a
_diffrn_radiation_wavelength 0.71073
_diffrn_reflns_av_R_equivalents 0.0841
_diffrn_reflns_av_sigmaI/netI 0.1371
_diffrn_reflns_limit_h_max 14
_diffrn_reflns_limit_h_min -12
_diffrn_reflns_limit_k_max 14
_diffrn_reflns_limit_k_min -22
_diffrn_reflns_limit_l_max 21
_diffrn_reflns_limit_l_min -21
_diffrn_reflns_number 16805
_diffrn_reflns_theta_full 25.03
_diffrn_reflns_theta_max 25.03
_diffrn_reflns_theta_min 1.56
_exptl_absorpt_coefficient_mu 1.294
_exptl_absorpt_correction_T_max 0.7818
_exptl_absorpt_correction_T_min 0.6601
_exptl_crystal_density_diffrn 1.503
_exptl_crystal_density_method 'not measured'
_exptl_crystal_F_000 1956
_exptl_crystal_size_max 0.35
_exptl_crystal_size_mid 0.20
_exptl_crystal_size_min 0.20
_refine_diff_density_max 0.434
_refine_diff_density_min -0.322
_refine_diff_density_rms 0.077
_refine_ls_extinction_method none
_refine_ls_goodness_of_fit_ref 1.006
_refine_ls_hydrogen_treatment mixed
_refine_ls_matrix_type full
_refine_ls_number_parameters 442
_refine_ls_number_reflns 7252
_refine_ls_number_restraints 0
_refine_ls_restrained_S_all 1.006
_refine_ls_R_factor_all 0.1906
_refine_ls_R_factor_gt 0.0712
_refine_ls_shift/su_max 0.032
_refine_ls_shift/su_mean 0.003
_refine_ls_structure_factor_coef Fsqd
_refine_ls_weighting_details 'calc w=1/[\s^2^(Fo^2^)+(0.0600P)^2^+0.0000P] where P=(Fo^2^+2Fc^2^)/3'
_refine_ls_weighting_scheme calc
_refine_ls_wR_factor_gt 0.1435
_refine_ls_wR_factor_ref 0.1767
_reflns_number_gt 2710
_reflns_number_total 7252
_reflns_threshold_expression >2sigma(I)
_cod_data_source_file b104515f.txt
_cod_data_source_block 001110c
_cod_database_code 7010851

loop_
_symmetry_equiv_pos_as_xyz
'x, y, z'
'-x+1/2, y+1/2, -z+1/2'
'-x, -y, -z'
'x-1/2, -y-1/2, z-1/2'

loop_
_atom_site_label
_atom_site_type_symbol
_atom_site_fract_x
_atom_site_fract_y
_atom_site_fract_z
_atom_site_U_iso_or_equiv
_atom_site_adp_type
_atom_site_occupancy
_atom_site_symmetry_multiplicity
_atom_site_calc_flag
_atom_site_refinement_flags
_atom_site_disorder_assembly
_atom_site_disorder_group
Cu1 Cu 0.20901(6) 0.25196(5) -0.10232(4) 0.0497(3) Uani 1 1 d . . .
N1 N 0.1286(4) 0.3265(3) -0.0106(3) 0.0555(15) Uani 1 1 d . . .
N2 N -0.2084(5) 0.3216(3) 0.3019(3) 0.0594(16) Uani 1 1 d . . .
N3 N 0.2874(4) 0.1891(3) -0.0234(3) 0.0495(14) Uani 1 1 d . . .
N4 N 0.6295(4) 0.1860(3) 0.3173(3) 0.0479(14) Uani 1 1 d . . .
N5 N 0.3317(5) 0.3173(3) -0.1033(3) 0.0610(17) Uani 1 1 d . . .
N6 N 0.0864(5) 0.1865(3) -0.1037(3) 0.0632(17) Uani 1 1 d . . .
S1 S -0.03291(17) 0.47000(10) 0.15055(12) 0.0731(6) Uani 1 1 d . . .
S2 S 0.46333(17) 0.04520(10) 0.14345(11) 0.0697(6) Uani 1 1 d . . .
S3 S 0.4804(2) 0.41592(15) -0.05215(19) 0.1266(11) Uani 1 1 d . . .
S4 S -0.0571(3) 0.0811(2) -0.0758(2) 0.1854(18) Uani 1 1 d . . .
C1 C 0.0518(6) 0.3001(4) 0.0292(4) 0.068(2) Uani 1 1 d . . .
H1A H 0.0306 0.2529 0.0218 0.081 Uiso 1 1 calc R . .
C2 C 0.0018(6) 0.3411(4) 0.0821(4) 0.063(2) Uani 1 1 d . . .
H2A H -0.0499 0.3210 0.1103 0.076 Uiso 1 1 calc R . .
C3 C 0.0306(5) 0.4111(4) 0.0912(4) 0.0521(18) Uani 1 1 d . . .
C4 C 0.1108(5) 0.4394(4) 0.0496(4) 0.0518(18) Uani 1 1 d . . .
C5 C 0.1562(5) 0.3946(4) 0.0012(4) 0.0544(19) Uani 1 1 d . . .
H5A H 0.2106 0.4130 -0.0258 0.065 Uiso 1 1 calc R . .
C6 C 0.1502(6) 0.5148(4) 0.0587(4) 0.075(2) Uani 1 1 d . . .
H6A H 0.1097 0.5389 0.0944 0.113 Uiso 1 1 calc R . .
H6B H 0.1421 0.5393 0.0124 0.113 Uiso 1 1 calc R . .
H6C H 0.2239 0.5143 0.0750 0.113 Uiso 1 1 calc R . .
C7 C -0.1044(6) 0.4105(4) 0.2075(4) 0.0576(19) Uani 1 1 d . . .
C8 C -0.2116(6) 0.4124(4) 0.2071(4) 0.064(2) Uani 1 1 d . . .
C9 C -0.2594(6) 0.3657(4) 0.2571(4) 0.068(2) Uani 1 1 d . . .
H9A H -0.3332 0.3666 0.2580 0.082 Uiso 1 1 calc R . .
C10 C -0.1055(7) 0.3200(4) 0.2999(4) 0.077(2) Uani 1 1 d . . .
H10A H -0.0686 0.2867 0.3293 0.093 Uiso 1 1 calc R . .
C11 C -0.0461(6) 0.3657(5) 0.2559(4) 0.077(2) Uani 1 1 d . . .
H11A H 0.0279 0.3660 0.2591 0.093 Uiso 1 1 calc R . .
C12 C -0.2806(6) 0.4588(5) 0.1580(5) 0.101(3) Uani 1 1 d . . .
H12A H -0.2369 0.4870 0.1275 0.151 Uiso 1 1 calc R . .
H12B H -0.3220 0.4898 0.1873 0.151 Uiso 1 1 calc R . .
H12C H -0.3274 0.4294 0.1276 0.151 Uiso 1 1 calc R . .
C13 C 0.2861(5) 0.1167(4) -0.0267(4) 0.0526(18) Uani 1 1 d . . .
H13A H 0.2484 0.0962 -0.0666 0.063 Uiso 1 1 calc R . .
C14 C 0.3341(5) 0.0719(4) 0.0218(4) 0.0506(17) Uani 1 1 d . . .
C15 C 0.3944(5) 0.1037(4) 0.0810(3) 0.0504(17) Uani 1 1 d . . .
C16 C 0.3992(5) 0.1771(4) 0.0876(3) 0.0491(17) Uani 1 1 d . . .
H16A H 0.4380 0.1988 0.1262 0.059 Uiso 1 1 calc R . .
C17 C 0.3431(5) 0.2177(4) 0.0334(3) 0.0535(18) Uani 1 1 d . . .
H17A H 0.3449 0.2672 0.0375 0.064 Uiso 1 1 calc R . .
C18 C 0.3277(5) -0.0068(4) 0.0139(4) 0.064(2) Uani 1 1 d . . .
H18A H 0.2827 -0.0185 -0.0286 0.096 Uiso 1 1 calc R . .
H18B H 0.2985 -0.0270 0.0569 0.096 Uiso 1 1 calc R . .
H18C H 0.3976 -0.0258 0.0082 0.096 Uiso 1 1 calc R . .
C19 C 0.5243(6) 0.1036(3) 0.2088(4) 0.0514(18) Uani 1 1 d . . .
C20 C 0.4660(5) 0.1368(4) 0.2616(4) 0.0529(18) Uani 1 1 d . . .
C21 C 0.5255(6) 0.1780(4) 0.3152(4) 0.0573(19) Uani 1 1 d . . .
H21A H 0.4883 0.2008 0.3512 0.069 Uiso 1 1 calc R . .
C22 C 0.6815(5) 0.1545(4) 0.2654(4) 0.0542(18) Uani 1 1 d . . .
H22A H 0.7546 0.1613 0.2647 0.065 Uiso 1 1 calc R . .
C23 C 0.6325(6) 0.1117(4) 0.2118(4) 0.060(2) Uani 1 1 d . . .
H23A H 0.6730 0.0884 0.1779 0.072 Uiso 1 1 calc R . .
C24 C 0.3974(6) 0.3584(5) -0.0833(4) 0.070(2) Uani 1 1 d . . .
C25 C 0.0286(6) 0.1430(5) -0.0930(4) 0.070(2) Uani 1 1 d . . .
C26 C 0.3504(5) 0.1299(4) 0.2663(4) 0.077(2) Uani 1 1 d . . .
H26A H 0.3224 0.1004 0.2268 0.116 Uiso 1 1 calc R . .
H26B H 0.3181 0.1763 0.2627 0.116 Uiso 1 1 calc R . .
H26C H 0.3350 0.1084 0.3124 0.116 Uiso 1 1 calc R . .
C100 C 0.3502(10) 0.3731(16) 0.2343(7) 0.324(17) Uani 1 1 d . . .
H10B H 0.3966 0.3611 0.2773 0.389 Uiso 1 1 calc R . .
C101 C 0.6648(9) 0.2658(6) 0.9809(7) 0.139(4) Uani 1 1 d . . .
H10C H 0.6145 0.3039 0.9667 0.166 Uiso 1 1 calc R . .
C102 C 0.4988(12) 0.4026(8) 0.6507(7) 0.185(6) Uani 1 1 d . . .
H10D H 0.4843 0.4451 0.6204 0.222 Uiso 1 1 calc R . .
Cl1 Cl 0.2531(5) 0.3065(3) 0.2111(4) 0.277(3) Uani 1 1 d . . .
Cl2 Cl 0.2439(3) 0.4418(2) 0.2536(2) 0.1817(16) Uani 1 1 d . . .
Cl3 Cl 0.4112(4) 0.3906(5) 0.1649(4) 0.408(6) Uani 1 1 d . . .
Cl4 Cl 0.6084(3) 0.1926(2) 0.9538(3) 0.1947(18) Uani 1 1 d . . .
Cl5 Cl 0.6717(3) 0.2644(3) 1.0806(2) 0.230(2) Uani 1 1 d . . .
Cl6 Cl 0.7818(3) 0.2953(3) 0.9610(2) 0.220(2) Uani 1 1 d . . .
Cl7 Cl 0.4790(7) 0.4293(6) 0.7335(5) 0.615(4) Uani 1 1 d . . .
Cl8 Cl 0.6158(2) 0.3768(2) 0.6278(2) 0.1749(16) Uani 1 1 d . . .
Cl9 Cl 0.3945(3) 0.3438(2) 0.6247(3) 0.1964(19) Uani 1 1 d . . .

loop_
_atom_site_aniso_label
_atom_site_aniso_U_11
_atom_site_aniso_U_22
_atom_site_aniso_U_33
_atom_site_aniso_U_23
_atom_site_aniso_U_13
_atom_site_aniso_U_12
Cu1 0.0523(5) 0.0569(5) 0.0394(4) 0.0040(4) -0.0031(3) -0.0066(4)
N1 0.073(4) 0.050(4) 0.045(4) 0.009(3) 0.012(3) -0.008(3)
N2 0.045(4) 0.076(5) 0.057(4) 0.013(3) 0.005(3) 0.007(3)
N3 0.054(4) 0.056(4) 0.039(3) -0.005(3) 0.005(3) -0.007(3)
N4 0.052(4) 0.052(4) 0.039(3) 0.006(3) -0.005(3) -0.004(3)
N5 0.057(4) 0.074(5) 0.051(4) -0.001(3) -0.004(3) 0.002(4)
N6 0.074(5) 0.066(5) 0.050(4) -0.002(3) 0.003(3) -0.009(4)
S1 0.0971(15) 0.0535(12) 0.0717(13) -0.0005(12) 0.0338(11) -0.0046(12)
S2 0.0982(14) 0.0527(12) 0.0556(12) -0.0005(11) -0.0200(10) 0.0029(12)
S3 0.112(2) 0.0811(18) 0.181(3) -0.001(2) -0.0484(19) -0.0269(17)
S4 0.184(3) 0.182(4) 0.189(4) 0.030(3) -0.003(3) -0.119(3)
C1 0.093(6) 0.051(5) 0.059(5) -0.002(4) 0.009(4) -0.015(5)
C2 0.077(5) 0.059(5) 0.055(5) -0.009(4) 0.021(4) -0.017(4)
C3 0.053(4) 0.059(5) 0.044(4) 0.004(4) -0.003(3) -0.004(4)
C4 0.057(4) 0.053(5) 0.046(4) 0.001(4) 0.002(3) 0.000(4)
C5 0.055(4) 0.068(6) 0.042(4) 0.013(4) 0.008(3) -0.009(4)
C6 0.110(6) 0.064(5) 0.055(5) 0.000(4) 0.028(4) -0.005(5)
C7 0.064(5) 0.065(5) 0.045(4) -0.013(4) 0.018(4) -0.011(4)
C8 0.068(5) 0.085(6) 0.039(4) -0.003(4) 0.001(4) -0.003(5)
C9 0.058(5) 0.088(6) 0.059(5) -0.010(5) 0.009(4) 0.008(5)
C10 0.081(6) 0.084(6) 0.068(5) 0.030(5) 0.007(5) -0.001(5)
C11 0.051(5) 0.109(7) 0.072(5) 0.030(5) 0.007(4) -0.005(5)
C12 0.076(6) 0.102(8) 0.123(8) 0.032(6) 0.004(5) 0.013(5)
C13 0.054(4) 0.065(6) 0.039(4) 0.001(4) -0.002(3) -0.004(4)
C14 0.050(4) 0.053(5) 0.049(4) -0.002(4) 0.003(3) -0.007(4)
C15 0.059(4) 0.057(5) 0.035(4) 0.001(3) 0.004(3) -0.011(4)
C16 0.066(5) 0.042(4) 0.039(4) -0.003(3) -0.005(3) -0.007(4)
C17 0.082(5) 0.036(4) 0.042(4) 0.001(3) -0.005(4) -0.011(4)
C18 0.074(5) 0.049(5) 0.067(5) -0.012(4) -0.010(4) -0.002(4)
C19 0.066(5) 0.044(4) 0.044(4) 0.002(3) -0.003(4) 0.000(4)
C20 0.056(5) 0.049(4) 0.052(4) 0.015(4) -0.004(4) -0.011(4)
C21 0.055(5) 0.071(5) 0.047(4) 0.015(4) 0.003(4) 0.003(4)
C22 0.057(4) 0.061(5) 0.045(4) -0.002(4) 0.006(4) 0.000(4)
C23 0.071(5) 0.072(5) 0.037(4) -0.006(4) 0.009(4) -0.005(4)
C24 0.056(5) 0.072(6) 0.080(6) 0.018(5) -0.005(4) -0.008(5)
C25 0.056(5) 0.083(6) 0.071(6) -0.007(5) -0.002(4) -0.017(5)
C26 0.066(5) 0.081(6) 0.084(6) -0.003(5) 0.005(4) -0.018(5)
C100 0.098(10) 0.78(5) 0.089(10) -0.051(18) -0.009(8) -0.062(19)
C101 0.115(8) 0.122(10) 0.176(12) 0.016(9) -0.027(7) -0.029(7)
C102 0.243(16) 0.178(13) 0.144(11) -0.029(10) 0.117(11) -0.055(12)
Cl1 0.289(6) 0.195(5) 0.356(8) -0.081(5) 0.102(6) -0.026(5)
Cl2 0.168(3) 0.150(3) 0.225(4) -0.004(3) -0.007(3) 0.062(3)
Cl3 0.221(5) 0.612(15) 0.404(9) -0.281(10) 0.150(6) -0.214(7)
Cl4 0.180(3) 0.119(3) 0.284(6) -0.024(3) -0.001(3) -0.019(3)
Cl5 0.188(4) 0.342(7) 0.159(4) 0.053(4) 0.006(3) 0.009(4)
Cl6 0.169(3) 0.282(5) 0.209(4) 0.077(4) 0.007(3) -0.097(4)
Cl7 0.605(9) 0.714(10) 0.573(11) -0.512(8) 0.478(8) -0.507
Cl8 0.097(2) 0.248(5) 0.180(3) -0.021(3) 0.012(2) -0.005(2)
Cl9 0.134(3) 0.192(4) 0.269(5) -0.068(4) 0.068(3) -0.041(3)

loop_
_atom_type_symbol
_atom_type_description
_atom_type_scat_dispersion_real
_atom_type_scat_dispersion_imag
_atom_type_scat_source
C C 0.0033 0.0016 'International Tables Vol C Tables 4.2.6.8 and 6.1.1.4'
H H 0.0000 0.0000 'International Tables Vol C Tables 4.2.6.8 and 6.1.1.4'
O O 0.0106 0.0060 'International Tables Vol C Tables 4.2.6.8 and 6.1.1.4'
S S 0.1246 0.1234 'International Tables Vol C Tables 4.2.6.8 and 6.1.1.4'
Cu Cu 0.3201 1.2651 'International Tables Vol C Tables 4.2.6.8 and 6.1.1.4'
Cl Cl 0.1484 0.1585 'International Tables Vol C Tables 4.2.6.8 and 6.1.1.4'
N N 0.0061 0.0033 'International Tables Vol C Tables 4.2.6.8 and 6.1.1.4'

loop_
_geom_angle_atom_site_label_1
_geom_angle_atom_site_label_2
_geom_angle_atom_site_label_3
_geom_angle
_geom_angle_site_symmetry_1
_geom_angle_site_symmetry_3
_geom_angle_publ_flag
N6 Cu1 N5 178.7(2) . . ?
N6 Cu1 N3 90.0(2) . . ?
N5 Cu1 N3 90.8(2) . . ?
N6 Cu1 N4 89.4(2) . 4_565 ?
N5 Cu1 N4 89.8(2) . 4_565 ?
N3 Cu1 N4 179.2(2) . 4_565 ?
N6 Cu1 N1 90.7(2) . . ?
N5 Cu1 N1 90.3(2) . . ?
N3 Cu1 N1 92.8(2) . . ?
N4 Cu1 N1 87.82(19) 4_565 . ?
C5 N1 C1 117.1(6) . . ?
C5 N1 Cu1 122.9(5) . . ?
C1 N1 Cu1 120.0(5) . . ?
C10 N2 C9 117.1(6) . . ?
C17 N3 C13 116.2(6) . . ?
C17 N3 Cu1 121.6(5) . . ?
C13 N3 Cu1 122.2(4) . . ?
C22 N4 C21 117.2(6) . . ?
C22 N4 Cu1 121.1(5) . 4_666 ?
C21 N4 Cu1 121.7(5) . 4_666 ?
C24 N5 Cu1 160.7(6) . . ?
C25 N6 Cu1 165.8(7) . . ?
C3 S1 C7 102.9(3) . . ?
C19 S2 C15 103.4(3) . . ?
N1 C1 C2 122.3(7) . . ?
C3 C2 C1 118.8(7) . . ?
C2 C3 C4 119.4(7) . . ?
C2 C3 S1 123.2(5) . . ?
C4 C3 S1 117.4(6) . . ?
C5 C4 C3 117.2(6) . . ?
C5 C4 C6 120.1(6) . . ?
C3 C4 C6 122.6(7) . . ?
N1 C5 C4 125.2(6) . . ?
C8 C7 C11 120.7(7) . . ?
C8 C7 S1 120.8(6) . . ?
C11 C7 S1 118.3(6) . . ?
C7 C8 C9 115.9(7) . . ?
C7 C8 C12 124.7(8) . . ?
C9 C8 C12 119.4(7) . . ?
N2 C9 C8 125.5(7) . . ?
N2 C10 C11 124.1(7) . . ?
C7 C11 C10 116.5(7) . . ?
C14 C13 N3 126.3(6) . . ?
C13 C14 C15 116.4(6) . . ?
C13 C14 C18 122.5(6) . . ?
C15 C14 C18 121.1(6) . . ?
C16 C15 C14 120.2(6) . . ?
C16 C15 S2 122.8(5) . . ?
C14 C15 S2 117.0(5) . . ?
C15 C16 C17 117.3(6) . . ?
N3 C17 C16 123.6(6) . . ?
C23 C19 C20 119.0(6) . . ?
C23 C19 S2 119.5(6) . . ?
C20 C19 S2 121.2(6) . . ?
C19 C20 C21 116.0(6) . . ?
C19 C20 C26 124.2(7) . . ?
C21 C20 C26 119.7(7) . . ?
N4 C21 C20 124.7(7) . . ?
N4 C22 C23 123.1(6) . . ?
C19 C23 C22 119.9(6) . . ?
N5 C24 S3 175.9(8) . . ?
N6 C25 S4 178.5(8) . . ?
Cl3 C100 Cl1 108.5(10) . . ?
Cl3 C100 Cl2 113.1(16) . . ?
Cl1 C100 Cl2 92.1(6) . . ?
Cl4 C101 Cl6 127.6(9) . . ?
Cl4 C101 Cl5 107.0(7) . . ?
Cl6 C101 Cl5 103.4(6) . . ?
Cl7 C102 Cl8 121.1(11) . . ?
Cl7 C102 Cl9 107.2(6) . . ?
Cl8 C102 Cl9 114.7(8) . . ?

loop_
_geom_bond_atom_site_label_1
_geom_bond_atom_site_label_2
_geom_bond_distance
_geom_bond_site_symmetry_2
_geom_bond_publ_flag
Cu1 N6 1.969(7) . ?
Cu1 N5 1.971(7) . ?
Cu1 N3 2.070(5) . ?
Cu1 N4 2.084(5) 4_565 ?
Cu1 N1 2.438(6) . ?
N1 C5 1.336(8) . ?
N1 C1 1.333(8) . ?
N2 C10 1.298(8) . ?
N2 C9 1.307(9) . ?
N3 C17 1.332(7) . ?
N3 C13 1.355(8) . ?
N4 C22 1.318(7) . ?
N4 C21 1.316(7) . ?
N4 Cu1 2.084(5) 4_666 ?
N5 C24 1.173(8) . ?
N6 C25 1.116(8) . ?
S1 C3 1.764(7) . ?
S1 C7 1.795(7) . ?
S2 C19 1.763(7) . ?
S2 C15 1.773(7) . ?
S3 C24 1.585(9) . ?
S4 C25 1.625(9) . ?
C1 C2 1.406(9) . ?
C2 C3 1.368(9) . ?
C3 C4 1.398(9) . ?
C4 C5 1.363(9) . ?
C4 C6 1.502(9) . ?
C7 C8 1.350(9) . ?
C7 C11 1.398(10) . ?
C8 C9 1.419(10) . ?
C8 C12 1.492(10) . ?
C10 C11 1.413(10) . ?
C13 C14 1.340(9) . ?
C14 C15 1.417(9) . ?
C14 C18 1.481(9) . ?
C15 C16 1.380(8) . ?
C16 C17 1.406(9) . ?
C19 C23 1.368(9) . ?
C19 C20 1.388(9) . ?
C20 C21 1.426(9) . ?
C20 C26 1.467(9) . ?
C22 C23 1.382(9) . ?
C100 Cl3 1.549(15) . ?
C100 Cl1 1.78(2) . ?
C100 Cl2 1.90(2) . ?
C101 Cl4 1.608(11) . ?
C101 Cl6 1.632(11) . ?
C101 Cl5 1.815(13) . ?
C102 Cl7 1.621(13) . ?
C102 Cl8 1.624(13) . ?
C102 Cl9 1.760(14) . ?
